data_7247899
loop_
_publ_author_name
'Charpe, Vaibhav Pramod'
'Gupta, Mahima'
'Hwang, Kuo Chu'

_publ_section_title
;
 Visible light-mediated copper catalyzed regioselective diamination of
 terminal alkynes at room temperature: a facile synthesis of substituted
 imidazo[1,2-\a]pyridines
;
_journal_issue 3
_journal_name_full 'Green Chemistry'
_journal_page_first 1329
_journal_page_last 1337
_journal_paper_doi 10.1039/D3GC04062C
_journal_volume 26
_journal_year 2024
_chemical_formula_sum 'C21 H12 F2 N2'
_chemical_formula_weight 330.33
_space_group_crystal_system monoclinic
_space_group_IT_number 15
_space_group_name_Hall '-C 2yc'
_space_group_name_H-M_alt 'C 1 2/c 1'
_atom_sites_solution_hydrogens geom
_audit_creation_method SHELXL-2014/6
_audit_update_record
;
2023-08-07 deposited with the CCDC.	2023-12-21 downloaded from the CCDC.
;
_cell_angle_alpha 90
_cell_angle_beta 99.180(2)
_cell_angle_gamma 90
_cell_formula_units_Z 8
_cell_length_a 14.4478(6)
_cell_length_b 17.5319(7)
_cell_length_c 12.9774(4)
_cell_measurement_reflns_used 3181
_cell_measurement_temperature 100(2)
_cell_measurement_theta_max 22.6191
_cell_measurement_theta_min 2.8155
_cell_volume 3245.0(2)
_computing_cell_refinement 'SAINT V8.34A (Bruker AXS Inc., 2013)'
_computing_data_collection 'Bruker APEX2'
_computing_data_reduction 'SAINT V8.34A (Bruker AXS Inc., 2013)'
_computing_molecular_graphics 'Bruker SHELXTL'
_computing_publication_material 'Bruker SHELXTL'
_computing_structure_refinement 'SHELXL-2014/6 (Sheldrick, 2014)'
_diffrn_ambient_temperature 100(2)
_diffrn_detector_area_resol_mean 8.3333
_diffrn_measured_fraction_theta_full 1.000
_diffrn_measured_fraction_theta_max 0.998
_diffrn_measurement_device_type 'Bruker APEX-II CCD'
_diffrn_measurement_method '\f and \w scans'
_diffrn_radiation_type MoK\a
_diffrn_radiation_wavelength 0.71073
_diffrn_reflns_av_R_equivalents 0.0305
_diffrn_reflns_av_unetI/netI 0.0307
_diffrn_reflns_Laue_measured_fraction_full 1.000
_diffrn_reflns_Laue_measured_fraction_max 0.998
_diffrn_reflns_limit_h_max 18
_diffrn_reflns_limit_h_min -18
_diffrn_reflns_limit_k_max 21
_diffrn_reflns_limit_k_min -21
_diffrn_reflns_limit_l_max 13
_diffrn_reflns_limit_l_min -16
_diffrn_reflns_number 12325
_diffrn_reflns_point_group_measured_fraction_full 1.000
_diffrn_reflns_point_group_measured_fraction_max 0.998
_diffrn_reflns_theta_full 25.242
_diffrn_reflns_theta_max 26.387
_diffrn_reflns_theta_min 1.841
_exptl_absorpt_coefficient_mu 0.096
_exptl_absorpt_correction_T_max 0.9485
_exptl_absorpt_correction_T_min 0.9055
_exptl_absorpt_correction_type multi-scan
_exptl_absorpt_process_details 'SADABS V2014/4 (Bruker AXS Inc.)'
_exptl_crystal_colour Orange
_exptl_crystal_density_diffrn 1.352
_exptl_crystal_density_meas ?
_exptl_crystal_density_method 'not measured'
_exptl_crystal_description Lump
_exptl_crystal_F_000 1360
_exptl_crystal_size_max 0.22
_exptl_crystal_size_mid 0.20
_exptl_crystal_size_min 0.19
_refine_diff_density_max 0.245
_refine_diff_density_min -0.224
_refine_diff_density_rms 0.037
_refine_ls_extinction_method none
_refine_ls_goodness_of_fit_ref 1.023
_refine_ls_hydrogen_treatment constr
_refine_ls_matrix_type full
_refine_ls_number_parameters 226
_refine_ls_number_reflns 3321
_refine_ls_number_restraints 0
_refine_ls_restrained_S_all 1.023
_refine_ls_R_factor_all 0.0681
_refine_ls_R_factor_gt 0.0463
_refine_ls_shift/su_max 0.000
_refine_ls_shift/su_mean 0.000
_refine_ls_structure_factor_coef Fsqd
_refine_ls_weighting_details 'w=1/[\s^2^(Fo^2^)+(0.0605P)^2^+1.2434P] where P=(Fo^2^+2Fc^2^)/3'
_refine_ls_weighting_scheme calc
_refine_ls_wR_factor_gt 0.1156
_refine_ls_wR_factor_ref 0.1316
_reflns_Friedel_coverage 0.000
_reflns_number_gt 2370
_reflns_number_total 3321
_reflns_threshold_expression 'I > 2\s(I)'
_cod_data_source_file d3gc04062c2.cif
_cod_data_source_block 170613LT_0m
_cod_depositor_comments
;
The following automatic conversions were performed:

data item '_exptl_crystal_density_meas' value 'not measured' was
changed to '?' -- the value is perceived as not measured.

Automatic conversion script
Id: cif_fix_values 8170 2020-07-09 18:12:32Z antanas 

 Adding full bibliography for 7247899--7247903.cif.
;
_cod_original_sg_symbol_H-M 'C 2/c'
_cod_database_code 7247899
_shelx_space_group_comment
;
The symmetry employed for this shelxl refinement is uniquely defined
by the following loop, which should always be used as a source of
symmetry information in preference to the above space-group names.
They are only intended as comments.
;
_shelxl_version_number 2014/6

loop_
_space_group_symop_operation_xyz
'x, y, z'
'-x, y, -z+1/2'
'x+1/2, y+1/2, z'
'-x+1/2, y+1/2, -z+1/2'
'-x, -y, -z'
'x, -y, z-1/2'
'-x+1/2, -y+1/2, -z'
'x+1/2, -y+1/2, z-1/2'

loop_
_atom_site_label
_atom_site_type_symbol
_atom_site_fract_x
_atom_site_fract_y
_atom_site_fract_z
_atom_site_U_iso_or_equiv
_atom_site_adp_type
_atom_site_occupancy
_atom_site_site_symmetry_order
_atom_site_calc_flag
_atom_site_refinement_flags_posn
_atom_site_refinement_flags_adp
_atom_site_refinement_flags_occupancy
_atom_site_disorder_assembly
_atom_site_disorder_group
F1 F 0.14485(14) -0.03143(8) 1.04522(16) 0.1383(7) Uani 1 1 d . . . . .
F2 F 0.11889(10) 0.16425(8) 0.29189(10) 0.0967(5) Uani 1 1 d . . . . .
N1 N 0.12007(9) 0.45583(8) 0.59912(9) 0.0436(3) Uani 1 1 d . . . . .
N2 N 0.12378(12) 0.43397(9) 0.77025(10) 0.0597(4) Uani 1 1 d . . . . .
C1 C 0.12045(14) 0.21661(11) 0.36954(14) 0.0629(5) Uani 1 1 d . . . . .
C2 C 0.17879(13) 0.27776(11) 0.37097(13) 0.0574(5) Uani 1 1 d . . . . .
H12 H 0.2175 0.2838 0.3188 0.069 Uiso 1 1 calc R U . . .
C3 C 0.18048(12) 0.33102(10) 0.45009(12) 0.0494(4) Uani 1 1 d . . . . .
H11 H 0.2210 0.3739 0.4524 0.059 Uiso 1 1 calc R U . . .
C4 C 0.12340(11) 0.32244(9) 0.52629(11) 0.0450(4) Uani 1 1 d . . . . .
C5 C 0.12399(11) 0.37749(9) 0.61162(11) 0.0445(4) Uani 1 1 d . . . . .
C6 C 0.12596(12) 0.36631(10) 0.71749(12) 0.0512(4) Uani 1 1 d . . . . .
C7 C 0.13227(13) 0.29526(11) 0.77171(12) 0.0548(4) Uani 1 1 d . . . . .
C8 C 0.13739(13) 0.23678(11) 0.81942(13) 0.0557(5) Uani 1 1 d . . . . .
C9 C 0.14095(12) 0.16681(10) 0.87689(14) 0.0543(4) Uani 1 1 d . . . . .
C10 C 0.12473(17) 0.09773(13) 0.82682(19) 0.0831(7) Uani 1 1 d . . . . .
H9 H 0.1120 0.0959 0.7527 0.100 Uiso 1 1 calc R U . . .
C11 C 0.1269(2) 0.03039(13) 0.8846(3) 0.1019(9) Uani 1 1 d . . . . .
H8 H 0.1164 -0.0176 0.8506 0.122 Uiso 1 1 calc R U . . .
C12 C 0.14431(18) 0.03496(13) 0.9902(2) 0.0871(7) Uani 1 1 d . . . . .
C13 C 0.06600(12) 0.25868(10) 0.52201(14) 0.0559(5) Uani 1 1 d . . . . .
H2 H 0.0271 0.2518 0.5738 0.067 Uiso 1 1 calc R U . . .
C14 C 0.06438(14) 0.20498(12) 0.44367(16) 0.0671(5) Uani 1 1 d . . . . .
H1 H 0.0254 0.1612 0.4414 0.081 Uiso 1 1 calc R U . . .
C15 C 0.11347(11) 0.50165(10) 0.51164(11) 0.0470(4) Uani 1 1 d . . . . .
H3 H 0.1133 0.4795 0.4448 0.056 Uiso 1 1 calc R U . . .
C16 C 0.10733(12) 0.57765(10) 0.52147(13) 0.0517(4) Uani 1 1 d . . . . .
H4 H 0.1038 0.6091 0.4613 0.062 Uiso 1 1 calc R U . . .
C17 C 0.10600(14) 0.61132(11) 0.61954(14) 0.0607(5) Uani 1 1 d . . . . .
H5 H 0.1014 0.6651 0.6253 0.073 Uiso 1 1 calc R U . . .
C18 C 0.11136(15) 0.56688(11) 0.70592(14) 0.0635(5) Uani 1 1 d . . . . .
H10 H 0.1099 0.5896 0.7721 0.076 Uiso 1 1 calc R U . . .
C19 C 0.11900(12) 0.48751(10) 0.69763(11) 0.0516(4) Uani 1 1 d . . . . .
C20 C 0.16232(15) 0.10080(13) 1.04192(18) 0.0740(6) Uani 1 1 d . . . . .
H7 H 0.1758 0.1015 1.1160 0.089 Uiso 1 1 calc R U . . .
C21 C 0.16098(13) 0.16746(11) 0.98545(14) 0.0600(5) Uani 1 1 d . . . . .
H6 H 0.1739 0.2145 1.0211 0.072 Uiso 1 1 calc R U . . .

loop_
_atom_site_aniso_label
_atom_site_aniso_U_11
_atom_site_aniso_U_22
_atom_site_aniso_U_33
_atom_site_aniso_U_23
_atom_site_aniso_U_13
_atom_site_aniso_U_12
F1 0.1582(16) 0.0704(10) 0.1909(18) 0.0646(11) 0.0418(13) 0.0186(9)
F2 0.1230(11) 0.0848(9) 0.0839(8) -0.0380(7) 0.0217(8) 0.0128(8)
N1 0.0490(8) 0.0493(8) 0.0327(6) 0.0020(5) 0.0070(5) -0.0017(6)
N2 0.0851(11) 0.0607(10) 0.0342(7) 0.0023(7) 0.0117(7) -0.0008(8)
C1 0.0729(13) 0.0591(12) 0.0552(10) -0.0124(9) 0.0057(9) 0.0159(10)
C2 0.0689(12) 0.0606(12) 0.0456(9) 0.0068(8) 0.0179(8) 0.0202(9)
C3 0.0550(10) 0.0523(10) 0.0425(8) 0.0079(7) 0.0127(7) 0.0074(8)
C4 0.0464(9) 0.0505(10) 0.0382(8) 0.0042(7) 0.0068(7) 0.0062(7)
C5 0.0479(9) 0.0496(10) 0.0366(8) 0.0035(7) 0.0084(7) 0.0005(7)
C6 0.0599(11) 0.0576(11) 0.0373(8) 0.0055(8) 0.0113(7) 0.0009(8)
C7 0.0643(11) 0.0625(12) 0.0396(8) 0.0054(8) 0.0143(8) 0.0032(9)
C8 0.0638(11) 0.0601(12) 0.0464(9) 0.0065(9) 0.0181(8) 0.0061(9)
C9 0.0552(10) 0.0506(10) 0.0598(10) 0.0055(8) 0.0172(8) 0.0082(8)
C10 0.1023(18) 0.0672(15) 0.0789(14) -0.0050(12) 0.0120(13) -0.0017(12)
C11 0.120(2) 0.0484(13) 0.139(3) -0.0063(15) 0.0263(19) -0.0037(13)
C12 0.0876(17) 0.0592(15) 0.117(2) 0.0305(14) 0.0248(15) 0.0155(12)
C13 0.0553(10) 0.0567(11) 0.0583(10) -0.0027(8) 0.0168(8) -0.0018(8)
C14 0.0637(12) 0.0581(12) 0.0801(13) -0.0139(10) 0.0130(10) -0.0027(9)
C15 0.0527(10) 0.0555(10) 0.0332(8) 0.0031(7) 0.0085(7) 0.0004(8)
C16 0.0579(11) 0.0541(11) 0.0436(9) 0.0068(8) 0.0099(8) -0.0027(8)
C17 0.0797(13) 0.0498(10) 0.0524(10) -0.0003(8) 0.0098(9) -0.0057(9)
C18 0.0912(15) 0.0581(12) 0.0412(9) -0.0080(8) 0.0106(9) -0.0076(10)
C19 0.0649(11) 0.0578(11) 0.0318(8) -0.0019(7) 0.0067(7) -0.0050(8)
C20 0.0745(14) 0.0735(15) 0.0765(14) 0.0274(12) 0.0199(11) 0.0188(11)
C21 0.0668(12) 0.0559(11) 0.0601(11) 0.0121(9) 0.0187(9) 0.0088(9)

loop_
_atom_type_symbol
_atom_type_description
_atom_type_scat_dispersion_real
_atom_type_scat_dispersion_imag
_atom_type_scat_source
C C 0.0033 0.0016 'International Tables Vol C Tables 4.2.6.8 and 6.1.1.4'
H H 0.0000 0.0000 'International Tables Vol C Tables 4.2.6.8 and 6.1.1.4'
N N 0.0061 0.0033 'International Tables Vol C Tables 4.2.6.8 and 6.1.1.4'
F F 0.0171 0.0103 'International Tables Vol C Tables 4.2.6.8 and 6.1.1.4'

loop_
_geom_angle_atom_site_label_1
_geom_angle_atom_site_label_2
_geom_angle_atom_site_label_3
_geom_angle
_geom_angle_site_symmetry_1
_geom_angle_site_symmetry_3
_geom_angle_publ_flag
C15 N1 C5 132.06(13) . . ?
C15 N1 C19 120.78(14) . . ?
C5 N1 C19 107.09(12) . . ?
C19 N2 C6 105.09(13) . . ?
F2 C1 C2 118.57(18) . . ?
F2 C1 C14 118.59(19) . . ?
C2 C1 C14 122.84(17) . . ?
C1 C2 C3 118.58(16) . . ?
C1 C2 H12 120.7 . . ?
C3 C2 H12 120.7 . . ?
C2 C3 C4 120.72(17) . . ?
C2 C3 H11 119.6 . . ?
C4 C3 H11 119.6 . . ?
C13 C4 C3 118.44(15) . . ?
C13 C4 C5 119.44(14) . . ?
C3 C4 C5 122.11(15) . . ?
N1 C5 C6 104.54(14) . . ?
N1 C5 C4 124.70(13) . . ?
C6 C5 C4 130.74(15) . . ?
N2 C6 C5 111.99(15) . . ?
N2 C6 C7 120.89(14) . . ?
C5 C6 C7 127.09(16) . . ?
C8 C7 C6 178.30(18) . . ?
C7 C8 C9 178.48(19) . . ?
C10 C9 C21 118.49(18) . . ?
C10 C9 C8 121.23(18) . . ?
C21 C9 C8 120.28(17) . . ?
C9 C10 C11 120.2(2) . . ?
C9 C10 H9 119.9 . . ?
C11 C10 H9 119.9 . . ?
C12 C11 C10 118.5(2) . . ?
C12 C11 H8 120.7 . . ?
C10 C11 H8 120.7 . . ?
C20 C12 C11 123.2(2) . . ?
C20 C12 F1 119.3(3) . . ?
C11 C12 F1 117.6(3) . . ?
C14 C13 C4 121.18(16) . . ?
C14 C13 H2 119.4 . . ?
C4 C13 H2 119.4 . . ?
C1 C14 C13 118.23(18) . . ?
C1 C14 H1 120.9 . . ?
C13 C14 H1 120.9 . . ?
C16 C15 N1 119.73(14) . . ?
C16 C15 H3 120.1 . . ?
N1 C15 H3 120.1 . . ?
C15 C16 C17 120.88(15) . . ?
C15 C16 H4 119.6 . . ?
C17 C16 H4 119.6 . . ?
C18 C17 C16 119.97(18) . . ?
C18 C17 H5 120.0 . . ?
C16 C17 H5 120.0 . . ?
C17 C18 C19 120.09(16) . . ?
C17 C18 H10 120.0 . . ?
C19 C18 H10 120.0 . . ?
N2 C19 N1 111.27(15) . . ?
N2 C19 C18 130.17(15) . . ?
N1 C19 C18 118.54(15) . . ?
C12 C20 C21 118.7(2) . . ?
C12 C20 H7 120.7 . . ?
C21 C20 H7 120.7 . . ?
C20 C21 C9 120.9(2) . . ?
C20 C21 H6 119.5 . . ?
C9 C21 H6 119.5 . . ?

loop_
_geom_bond_atom_site_label_1
_geom_bond_atom_site_label_2
_geom_bond_distance
_geom_bond_site_symmetry_2
_geom_bond_publ_flag
F1 C12 1.365(2) . ?
F2 C1 1.361(2) . ?
N1 C15 1.3815(19) . ?
N1 C5 1.383(2) . ?
N1 C19 1.3962(19) . ?
N2 C19 1.324(2) . ?
N2 C6 1.373(2) . ?
C1 C2 1.362(3) . ?
C1 C14 1.368(3) . ?
C2 C3 1.385(2) . ?
C2 H12 0.9500 . ?
C3 C4 1.393(2) . ?
C3 H11 0.9500 . ?
C4 C13 1.388(2) . ?
C4 C5 1.468(2) . ?
C5 C6 1.384(2) . ?
C6 C7 1.426(2) . ?
C7 C8 1.194(2) . ?
C8 C9 1.432(2) . ?
C9 C10 1.377(3) . ?
C9 C21 1.392(3) . ?
C10 C11 1.396(3) . ?
C10 H9 0.9500 . ?
C11 C12 1.356(4) . ?
C11 H8 0.9500 . ?
C12 C20 1.339(3) . ?
C13 C14 1.383(2) . ?
C13 H2 0.9500 . ?
C14 H1 0.9500 . ?
C15 C16 1.343(2) . ?
C15 H3 0.9500 . ?
C16 C17 1.406(2) . ?
C16 H4 0.9500 . ?
C17 C18 1.357(3) . ?
C17 H5 0.9500 . ?
C18 C19 1.401(3) . ?
C18 H10 0.9500 . ?
C20 C21 1.378(3) . ?
C20 H7 0.9500 . ?
C21 H6 0.9500 . ?
